data_7046797
loop_
_publ_author_name
'Rouschmeyer, Paul'
'Guillou, Nathalie'
'Serre, Christian'
'Clavier, Gilles'
'Allain, Cl\'emence'
'Devic, Thomas'

_publ_section_title
;
 Coordination polymers built up from an s-tetrazine derived ligand and
 rare-earth ions: from a sequential dimensional expansion to
 organic-inorganic energy transfer.
;
_journal_issue 31
_journal_name_full 'Dalton transactions (Cambridge, England : 2003)'
_journal_page_first 10715
_journal_page_last 10720
_journal_paper_doi 10.1039/c8dt01268g
_journal_volume 47
_journal_year 2018
_chemical_formula_moiety C15H20N8O11Tb
_chemical_formula_sum 'C15 H20 N8 O11 Tb'
_chemical_formula_weight 647.31
_chemical_name_common Tb(Tz(OCH2CO2)2)1.5(DMF)2
_space_group_crystal_system triclinic
_space_group_IT_number 2
_space_group_name_Hall '-P 1'
_space_group_name_H-M_alt 'P -1'
_symmetry_space_group_name_Hall '-P 1'
_symmetry_space_group_name_H-M 'P -1'
_atom_sites_solution_hydrogens geom
_audit_creation_method SHELXL-2016/6
_audit_update_record
;
2018-05-31 deposited with the CCDC.
2018-06-06 downloaded from the CCDC.
;
_cell_angle_alpha 113.632(13)
_cell_angle_beta 92.422(17)
_cell_angle_gamma 102.029(14)
_cell_formula_units_Z 2
_cell_length_a 10.177(3)
_cell_length_b 11.787(4)
_cell_length_c 12.028(3)
_cell_measurement_reflns_used 8481
_cell_measurement_temperature 293(2)
_cell_measurement_theta_max 26.695
_cell_measurement_theta_min 1.946
_cell_volume 1280.0(7)
_computing_cell_refinement SAINT
_computing_data_collection SAINT
_computing_data_reduction SAINT
_computing_structure_refinement 'SHELXL-2016/6 (Sheldrick, 2016)'
_computing_structure_solution SHELXS-97
_diffrn_ambient_temperature 293(2)
_diffrn_measured_fraction_theta_full 0.956
_diffrn_measured_fraction_theta_max 0.915
_diffrn_measurement_device_type 'CCD area detector'
_diffrn_measurement_method 'phi and omega scans'
_diffrn_radiation_type MoK\a
_diffrn_radiation_wavelength 0.71073
_diffrn_reflns_av_R_equivalents 0.1327
_diffrn_reflns_av_unetI/netI 0.3080
_diffrn_reflns_Laue_measured_fraction_full 0.956
_diffrn_reflns_Laue_measured_fraction_max 0.915
_diffrn_reflns_limit_h_max 12
_diffrn_reflns_limit_h_min -11
_diffrn_reflns_limit_k_max 14
_diffrn_reflns_limit_k_min -13
_diffrn_reflns_limit_l_max 14
_diffrn_reflns_limit_l_min -15
_diffrn_reflns_number 9787
_diffrn_reflns_point_group_measured_fraction_full 0.956
_diffrn_reflns_point_group_measured_fraction_max 0.915
_diffrn_reflns_theta_full 25.242
_diffrn_reflns_theta_max 26.695
_diffrn_reflns_theta_min 1.946
_diffrn_source 'fine-focus sealed tube'
_exptl_absorpt_coefficient_mu 2.828
_exptl_absorpt_correction_T_max 0.7454
_exptl_absorpt_correction_T_min 0.6045
_exptl_absorpt_correction_type multi-scan
_exptl_absorpt_process_details 'SADABS 2014/5'
_exptl_crystal_colour red
_exptl_crystal_density_diffrn 1.680
_exptl_crystal_description needle
_exptl_crystal_F_000 638
_exptl_crystal_preparation Luminescent
_exptl_crystal_size_max 0.200
_exptl_crystal_size_mid 0.060
_exptl_crystal_size_min 0.060
_exptl_transmission_factor_max 0.7454
_exptl_transmission_factor_min 0.6045
_refine_diff_density_max 1.390
_refine_diff_density_min -1.609
_refine_diff_density_rms 0.203
_refine_ls_extinction_method none
_refine_ls_goodness_of_fit_ref 0.845
_refine_ls_hydrogen_treatment constr
_refine_ls_matrix_type full
_refine_ls_number_parameters 320
_refine_ls_number_reflns 4966
_refine_ls_number_restraints 2
_refine_ls_restrained_S_all 0.845
_refine_ls_R_factor_all 0.1786
_refine_ls_R_factor_gt 0.0603
_refine_ls_shift/su_max 0.000
_refine_ls_shift/su_mean 0.000
_refine_ls_structure_factor_coef Fsqd
_refine_ls_weighting_details 'w=1/[\s^2^(Fo^2^)+(0.0384P)^2^] where P=(Fo^2^+2Fc^2^)/3'
_refine_ls_weighting_scheme calc
_refine_ls_wR_factor_gt 0.1053
_refine_ls_wR_factor_ref 0.1403
_reflns_Friedel_coverage 0.000
_reflns_number_gt 2103
_reflns_number_total 4966
_reflns_threshold_expression 'I > 2\s(I)'
_cod_data_source_file c8dt01268g2.cif
_cod_data_source_block MIL-166(Tb)
_cod_depositor_comments 'Adding full bibliography for 7046794--7046797.cif.'
_cod_database_code 7046797
_shelx_shelxl_version_number 2016/6
_shelx_space_group_comment
;
The symmetry employed for this shelxl refinement is uniquely defined
by the following loop, which should always be used as a source of
symmetry information in preference to the above space-group names.
They are only intended as comments.
;
_shelx_estimated_absorpt_t_min 0.602
_shelx_estimated_absorpt_t_max 0.849

loop_
_space_group_symop_operation_xyz
'x, y, z'
'-x, -y, -z'

loop_
_atom_site_label
_atom_site_type_symbol
_atom_site_fract_x
_atom_site_fract_y
_atom_site_fract_z
_atom_site_U_iso_or_equiv
_atom_site_adp_type
_atom_site_occupancy
_atom_site_site_symmetry_order
_atom_site_calc_flag
_atom_site_refinement_flags_posn
_atom_site_refinement_flags_adp
Tb Tb 0.08404(7) 0.09861(6) 0.17631(6) 0.0337(2) Uani 1 1 d . .
O1 O -1.0769(9) -0.2309(7) -0.0706(7) 0.051(3) Uani 1 1 d . .
O2 O -0.9746(8) -0.1231(7) 0.1227(7) 0.039(2) Uani 1 1 d . .
C1 C -1.0179(13) -0.2215(12) 0.0257(11) 0.034(3) Uani 1 1 d . .
C2 C -1.0006(12) -0.3465(11) 0.0244(11) 0.046(4) Uani 1 1 d . .
H2A H -1.087669 -0.395954 0.028786 0.055 Uiso 1 1 calc R U
H2B H -0.971446 -0.395013 -0.052522 0.055 Uiso 1 1 calc R U
O3 O -0.9039(9) -0.3292(7) 0.1238(7) 0.042(2) Uani 1 1 d . .
C3 C -0.7767(14) -0.2719(12) 0.1258(13) 0.044(4) Uani 1 1 d . .
N1 N -0.6080(11) -0.1975(10) 0.0356(8) 0.045(3) Uani 1 1 d . .
N2 N -0.6944(11) -0.2411(10) 0.2290(9) 0.047(3) Uani 1 1 d . .
N3 N -0.5699(11) -0.1804(10) 0.2389(9) 0.051(3) Uani 1 1 d . .
N4 N -0.7361(11) -0.2574(9) 0.0268(9) 0.047(3) Uani 1 1 d . .
C4 C -0.5308(14) -0.1601(12) 0.1412(11) 0.042(4) Uani 1 1 d . .
O4 O -0.4042(9) -0.0924(8) 0.1629(7) 0.054(3) Uani 1 1 d . .
C5 C -0.3493(12) -0.0806(12) 0.0592(10) 0.047(4) Uani 1 1 d . .
H5A H -0.402845 -0.040706 0.024256 0.056 Uiso 1 1 calc R U
H5B H -0.349165 -0.164079 -0.003338 0.056 Uiso 1 1 calc R U
C6 C -0.2069(13) 0.0008(11) 0.1052(12) 0.039(3) Uani 1 1 d . .
O5 O -0.1348(7) 0.0069(7) 0.0223(6) 0.031(2) Uani 1 1 d . .
O6 O -0.1552(9) 0.0522(9) 0.2157(8) 0.061(3) Uani 1 1 d . .
O7 O 0.3136(10) 0.0475(8) 0.2112(8) 0.060(3) Uani 1 1 d . .
O8 O 0.3102(9) 0.2408(8) 0.2369(8) 0.051(3) Uani 1 1 d . .
C7 C 0.3699(15) 0.1613(14) 0.2404(11) 0.044(4) Uani 1 1 d . .
C8 C 0.5236(14) 0.2045(13) 0.2847(13) 0.078(5) Uani 1 1 d . .
H8A H 0.541218 0.188766 0.356455 0.094 Uiso 1 1 calc R U
H8B H 0.569640 0.153945 0.221022 0.094 Uiso 1 1 calc R U
O9 O 0.5775(10) 0.3366(10) 0.3143(10) 0.081(4) Uani 1 1 d . .
C9 C 0.5343(15) 0.4185(17) 0.4102(14) 0.055(4) Uani 1 1 d . .
N5 N 0.4731(14) 0.3788(11) 0.4878(14) 0.068(4) Uani 1 1 d . .
N6 N 0.4376(14) 0.4646(15) 0.5842(13) 0.078(4) Uani 1 1 d . .
O10 O 0.1064(10) 0.0947(8) 0.3691(7) 0.056(3) Uani 1 1 d . .
N7 N 0.2020(13) 0.0341(11) 0.5022(9) 0.064(4) Uani 1 1 d D .
C10 C 0.1442(16) 0.0156(14) 0.3948(11) 0.058(5) Uani 1 1 d . .
H10 H 0.130818 -0.065784 0.332103 0.070 Uiso 1 1 calc R U
C11 C 0.2452(19) -0.0647(15) 0.5265(13) 0.102(7) Uani 1 1 d . .
H11A H 0.216692 -0.063979 0.601793 0.153 Uiso 1 1 calc R U
H11B H 0.342260 -0.048785 0.533214 0.153 Uiso 1 1 calc R U
H11C H 0.205166 -0.146533 0.460534 0.153 Uiso 1 1 calc R U
C12 C 0.230(2) 0.1611(13) 0.6039(13) 0.124(8) Uani 1 1 d D .
H12A H 0.195940 0.217799 0.577498 0.186 Uiso 1 1 calc R U
H12B H 0.325614 0.193183 0.629824 0.186 Uiso 1 1 calc R U
H12C H 0.185185 0.155462 0.671043 0.186 Uiso 1 1 calc R U
O11 O 0.0475(11) 0.2916(10) 0.3166(9) 0.065(3) Uani 1 1 d . .
C13 C -0.0201(18) 0.3608(18) 0.3087(13) 0.073(5) Uani 1 1 d . .
H13 H -0.109596 0.321118 0.272331 0.087 Uiso 1 1 calc R U
N8 N 0.0165(15) 0.4883(12) 0.3455(11) 0.062(4) Uani 1 1 d D .
C15 C -0.075(2) 0.5640(17) 0.3357(16) 0.130(9) Uani 1 1 d D .
H15A H -0.160645 0.508343 0.289770 0.195 Uiso 1 1 calc R U
H15B H -0.036714 0.615447 0.294729 0.195 Uiso 1 1 calc R U
H15C H -0.089315 0.618468 0.416276 0.195 Uiso 1 1 calc R U
C14 C 0.160(2) 0.547(2) 0.384(2) 0.157(10) Uani 1 1 d . .
H14A H 0.207908 0.483170 0.376300 0.235 Uiso 1 1 calc R U
H14B H 0.174674 0.609195 0.467411 0.235 Uiso 1 1 calc R U
H14C H 0.192882 0.589053 0.332534 0.235 Uiso 1 1 calc R U

loop_
_atom_site_aniso_label
_atom_site_aniso_U_11
_atom_site_aniso_U_22
_atom_site_aniso_U_33
_atom_site_aniso_U_23
_atom_site_aniso_U_13
_atom_site_aniso_U_12
Tb 0.0359(4) 0.0333(4) 0.0289(3) 0.0117(3) -0.0027(3) 0.0068(3)
O1 0.060(7) 0.035(5) 0.047(6) 0.018(4) -0.021(5) -0.005(5)
O2 0.052(6) 0.032(5) 0.031(5) 0.010(4) 0.000(4) 0.013(5)
C1 0.035(9) 0.040(8) 0.028(7) 0.017(6) 0.000(6) 0.009(7)
C2 0.028(8) 0.045(8) 0.065(9) 0.033(7) -0.010(7) -0.007(7)
O3 0.048(6) 0.043(5) 0.051(6) 0.035(4) 0.007(5) 0.014(5)
C3 0.033(10) 0.052(9) 0.063(10) 0.037(8) 0.013(8) 0.017(8)
N1 0.035(7) 0.066(8) 0.029(6) 0.015(5) 0.003(5) 0.007(6)
N2 0.026(7) 0.086(9) 0.032(6) 0.030(6) 0.002(5) 0.010(6)
N3 0.027(7) 0.083(9) 0.043(7) 0.032(6) 0.001(6) 0.002(7)
N4 0.038(8) 0.045(7) 0.039(7) 0.006(5) 0.008(6) -0.005(6)
C4 0.029(9) 0.057(9) 0.036(8) 0.020(7) 0.002(7) 0.002(7)
O4 0.024(6) 0.084(7) 0.047(6) 0.029(5) 0.005(5) -0.003(5)
C5 0.033(9) 0.071(10) 0.027(7) 0.023(7) 0.000(6) -0.010(8)
C6 0.025(8) 0.043(8) 0.042(8) 0.014(7) -0.009(7) 0.002(7)
O5 0.019(5) 0.054(5) 0.018(4) 0.012(4) 0.010(4) 0.008(4)
O6 0.034(6) 0.092(7) 0.034(5) 0.010(5) 0.004(5) 0.001(5)
O7 0.065(7) 0.039(6) 0.056(6) 0.007(5) -0.005(5) 0.002(5)
O8 0.040(6) 0.046(6) 0.057(6) 0.018(5) -0.013(5) 0.002(5)
C7 0.044(11) 0.038(9) 0.030(8) -0.005(7) 0.001(7) 0.007(8)
C8 0.032(10) 0.067(11) 0.071(11) -0.025(8) -0.014(8) -0.005(9)
O9 0.044(7) 0.053(7) 0.092(8) -0.016(6) 0.003(6) -0.005(6)
C9 0.031(9) 0.054(12) 0.047(10) -0.003(8) -0.007(8) -0.008(8)
N5 0.074(11) 0.052(9) 0.069(10) 0.021(8) -0.002(8) 0.008(8)
N6 0.086(12) 0.058(10) 0.072(10) 0.019(8) -0.011(8) 0.002(9)
O10 0.074(8) 0.064(7) 0.038(5) 0.030(5) 0.001(5) 0.021(6)
N7 0.088(10) 0.077(9) 0.038(7) 0.035(7) -0.008(7) 0.023(8)
C10 0.082(13) 0.056(10) 0.021(7) 0.003(7) 0.012(8) 0.006(9)
C11 0.17(2) 0.115(14) 0.054(10) 0.046(10) 0.008(12) 0.091(15)
C12 0.21(2) 0.071(12) 0.057(11) -0.006(9) -0.059(13) 0.049(14)
O11 0.066(8) 0.076(8) 0.064(7) 0.033(6) 0.012(6) 0.035(6)
C13 0.068(14) 0.082(14) 0.045(10) 0.018(10) -0.005(9) -0.009(11)
N8 0.076(11) 0.047(8) 0.073(9) 0.029(7) 0.025(8) 0.022(8)
C15 0.20(3) 0.127(17) 0.138(18) 0.082(15) 0.106(18) 0.122(18)
C14 0.09(2) 0.20(2) 0.19(2) 0.11(2) 0.028(18) -0.019(18)

loop_
_atom_type_symbol
_atom_type_description
_atom_type_scat_dispersion_real
_atom_type_scat_dispersion_imag
_atom_type_scat_source
C C 0.0033 0.0016 'International Tables Vol C Tables 4.2.6.8 and 6.1.1.4'
N N 0.0061 0.0033 'International Tables Vol C Tables 4.2.6.8 and 6.1.1.4'
O O 0.0106 0.0060 'International Tables Vol C Tables 4.2.6.8 and 6.1.1.4'
Tb Tb -0.1723 4.1537 'International Tables Vol C Tables 4.2.6.8 and 6.1.1.4'
H H 0.0000 0.0000 'International Tables Vol C Tables 4.2.6.8 and 6.1.1.4'

loop_
_geom_angle_atom_site_label_1
_geom_angle_atom_site_label_2
_geom_angle_atom_site_label_3
_geom_angle
_geom_angle_site_symmetry_1
_geom_angle_site_symmetry_3
O10 Tb O11 73.6(3) . .
O10 Tb O5 140.1(3) . 2
O11 Tb O5 144.0(3) . 2
O10 Tb O2 78.6(3) . 1_655
O11 Tb O2 141.8(3) . 1_655
O5 Tb O2 71.7(3) 2 1_655
O10 Tb O1 144.9(3) . 2_455
O11 Tb O1 72.6(3) . 2_455
O5 Tb O1 71.7(3) 2 2_455
O2 Tb O1 135.6(3) 1_655 2_455
O10 Tb O8 87.0(3) . .
O11 Tb O8 77.1(3) . .
O5 Tb O8 90.3(3) 2 .
O2 Tb O8 127.4(3) 1_655 .
O1 Tb O8 76.8(3) 2_455 .
O10 Tb O6 76.9(3) . .
O11 Tb O6 73.2(3) . .
O5 Tb O6 118.9(3) 2 .
O2 Tb O6 75.4(3) 1_655 .
O1 Tb O6 101.7(3) 2_455 .
O8 Tb O6 149.1(3) . .
O10 Tb O5 125.8(3) . .
O11 Tb O5 101.8(3) . .
O5 Tb O5 70.5(3) 2 .
O2 Tb O5 74.0(3) 1_655 .
O1 Tb O5 70.7(2) 2_455 .
O8 Tb O5 146.1(3) . .
O6 Tb O5 51.5(2) . .
O10 Tb O7 71.5(3) . .
O11 Tb O7 117.7(3) . .
O5 Tb O7 75.9(3) 2 .
O2 Tb O7 76.1(3) 1_655 .
O1 Tb O7 117.5(3) 2_455 .
O8 Tb O7 51.4(3) . .
O6 Tb O7 140.8(3) . .
O5 Tb O7 140.4(3) . .
O10 Tb C7 77.5(4) . .
O11 Tb C7 97.1(4) . .
O5 Tb C7 83.2(3) 2 .
O2 Tb C7 102.0(4) 1_655 .
O1 Tb C7 97.8(4) 2_455 .
O8 Tb C7 25.6(3) . .
O6 Tb C7 154.2(3) . .
O5 Tb C7 153.4(3) . .
O7 Tb C7 25.9(3) . .
O10 Tb C6 100.4(3) . .
O11 Tb C6 89.1(4) . .
O5 Tb C6 94.3(3) 2 .
O2 Tb C6 70.5(3) 1_655 .
O1 Tb C6 88.0(3) 2_455 .
O8 Tb C6 161.9(3) . .
O6 Tb C6 25.5(3) . .
O5 Tb C6 26.2(3) . .
O7 Tb C6 146.6(3) . .
C7 Tb C6 172.5(4) . .
O10 Tb Tb 145.3(2) . 2
O11 Tb Tb 127.1(3) . 2
O5 Tb Tb 37.07(18) 2 2
O2 Tb Tb 68.91(18) 1_655 2
O1 Tb Tb 66.78(18) 2_455 2
O8 Tb Tb 122.3(2) . 2
O6 Tb Tb 83.33(19) . 2
O5 Tb Tb 33.42(16) . 2
O7 Tb Tb 110.50(19) . 2
C7 Tb Tb 120.2(2) . 2
C6 Tb Tb 58.0(3) . 2
C1 O1 Tb 137.5(8) . 2_455
C1 O2 Tb 135.4(7) . 1_455
O1 C1 O2 127.9(12) . .
O1 C1 C2 114.7(11) . .
O2 C1 C2 117.3(10) . .
O3 C2 C1 113.0(9) . .
C3 O3 C2 116.8(9) . .
O3 C3 N4 120.6(12) . .
O3 C3 N2 114.5(11) . .
N4 C3 N2 124.7(12) . .
C4 N1 N4 116.5(10) . .
N3 N2 C3 117.6(10) . .
N2 N3 C4 117.3(10) . .
N1 N4 C3 117.6(11) . .
O4 C4 N1 121.7(11) . .
O4 C4 N3 112.3(11) . .
N1 C4 N3 125.9(12) . .
C4 O4 C5 115.8(9) . .
O4 C5 C6 106.5(9) . .
O6 C6 O5 120.4(11) . .
O6 C6 C5 123.9(12) . .
O5 C6 C5 115.4(10) . .
O6 C6 Tb 58.8(7) . .
O5 C6 Tb 62.4(6) . .
C5 C6 Tb 166.1(9) . .
C6 O5 Tb 147.2(7) . 2
C6 O5 Tb 91.4(6) . .
Tb O5 Tb 109.5(3) 2 .
C6 O6 Tb 95.7(8) . .
C7 O7 Tb 88.4(9) . .
C7 O8 Tb 96.1(8) . .
O8 C7 O7 123.9(14) . .
O8 C7 C8 118.8(13) . .
O7 C7 C8 117.3(14) . .
O8 C7 Tb 58.3(7) . .
O7 C7 Tb 65.7(8) . .
C8 C7 Tb 175.3(9) . .
O9 C8 C7 112.3(13) . .
C9 O9 C8 115.8(13) . .
N6 C9 N5 127.5(15) 2_666 .
N6 C9 O9 112.5(18) 2_666 .
N5 C9 O9 120.0(19) . .
N6 N5 C9 117.7(13) . .
N5 N6 C9 114.8(13) . 2_666
C10 O10 Tb 127.3(8) . .
C10 N7 C11 123.5(12) . .
C10 N7 C12 119.5(12) . .
C11 N7 C12 116.9(11) . .
O10 C10 N7 126.4(13) . .
C13 O11 Tb 133.2(10) . .
O11 C13 N8 128.6(17) . .
C13 N8 C14 115.8(16) . .
C13 N8 C15 124.2(16) . .
C14 N8 C15 119.6(14) . .

loop_
_geom_bond_atom_site_label_1
_geom_bond_atom_site_label_2
_geom_bond_distance
_geom_bond_site_symmetry_2
Tb O10 2.340(8) .
Tb O11 2.342(11) .
Tb O5 2.348(7) 2
Tb O2 2.360(7) 1_655
Tb O1 2.384(8) 2_455
Tb O8 2.431(8) .
Tb O6 2.490(9) .
Tb O5 2.569(7) .
Tb O7 2.589(10) .
Tb C7 2.840(15) .
Tb C6 2.898(13) .
Tb Tb 4.0179(16) 2
O1 C1 1.235(12) .
O2 C1 1.249(12) .
C1 C2 1.514(15) .
C2 O3 1.435(13) .
O3 C3 1.324(14) .
C3 N4 1.338(14) .
C3 N2 1.342(14) .
N1 C4 1.322(14) .
N1 N4 1.324(13) .
N2 N3 1.293(12) .
N3 C4 1.350(13) .
C4 O4 1.319(13) .
O4 C5 1.433(11) .
C5 C6 1.501(15) .
C6 O6 1.254(13) .
C6 O5 1.278(13) .
O7 C7 1.239(14) .
O8 C7 1.232(15) .
C7 C8 1.539(18) .
C8 O9 1.427(15) .
O9 C9 1.335(15) .
C9 N6 1.321(18) 2_666
C9 N5 1.326(17) .
N5 N6 1.320(16) .
O10 C10 1.218(15) .
N7 C10 1.312(15) .
N7 C11 1.452(16) .
N7 C12 1.464(13) .
O11 C13 1.199(18) .
C13 N8 1.346(17) .
N8 C14 1.45(2) .
N8 C15 1.452(14) .
